data_7220382
loop_
_publ_author_name
'Kole, Goutam Kumar'
'Vivekananda, K. V.'
'Kumar, Mukesh'
'Ganguly, Rakesh'
'Dey, Sandip'
'Jain, Vimal K.'

_publ_section_title
;
 Hemilabile silver(i) complexes containing pyridyl chalcogenolate (S, Se)
 ligands and their utility as molecular precursors for silver
 chalcogenides
;
_journal_issue 23
_journal_name_full CrystEngComm
_journal_page_first 4367
_journal_paper_doi 10.1039/C5CE00626K
_journal_volume 17
_journal_year 2015
_chemical_formula_moiety 'C46 H38 Ag2 N2 P2 S2'
_chemical_formula_sum 'C46 H38 Ag2 N2 P2 S2'
_chemical_formula_weight 960.58
_chemical_name_systematic
;
 ?
;
_space_group_crystal_system triclinic
_space_group_IT_number 2
_space_group_name_Hall '-P 1'
_space_group_name_H-M_alt 'P -1'
_symmetry_space_group_name_Hall '-P 1'
_symmetry_space_group_name_H-M 'P -1'
_atom_sites_solution_hydrogens geom
_atom_sites_solution_primary direct
_audit_creation_date 2015-03-27
_audit_creation_method
;
  Olex2 1.2
  (compiled Apr 23 2013 17:59:47, GUI svn.r4466)
;
_audit_update_record
;
2015-03-27 deposited with the CCDC.
2015-04-30 downloaded from the CCDC.
;
_cell_angle_alpha 93.498(4)
_cell_angle_beta 90.926(5)
_cell_angle_gamma 103.226(4)
_cell_formula_units_Z 2
_cell_length_a 9.9533(6)
_cell_length_b 14.2851(6)
_cell_length_c 15.2400(10)
_cell_measurement_reflns_used 5923
_cell_measurement_temperature 293(2)
_cell_measurement_theta_max 69.7720
_cell_measurement_theta_min 4.1580
_cell_volume 2104.5(2)
_computing_cell_refinement
;
CrysAlisPro, Agilent Technologies,
Version 1.171.36.32 (release 02-08-2013 CrysAlis171 .NET)
(compiled Aug  2 2013,16:46:58)
;
_computing_data_collection
;
CrysAlisPro, Agilent Technologies,
Version 1.171.36.32 (release 02-08-2013 CrysAlis171 .NET)
(compiled Aug  2 2013,16:46:58)
;
_computing_data_reduction
;
CrysAlisPro, Agilent Technologies,
Version 1.171.36.32 (release 02-08-2013 CrysAlis171 .NET)
(compiled Aug  2 2013,16:46:58)
;
_computing_molecular_graphics
;
O. V. Dolomanov, L. J. Bourhis, R. J. Gildea, J. A. K. Howard and H. Puschmann,
OLEX2: a complete structure solution, refinement and analysis program.
J. Appl. Cryst. (2009). 42, 339-341.
;
_computing_publication_material
;
O. V. Dolomanov, L. J. Bourhis, R. J. Gildea, J. A. K. Howard and H. Puschmann,
OLEX2: a complete structure solution, refinement and analysis program.
J. Appl. Cryst. (2009). 42, 339-341.
;
_computing_structure_refinement
;
SHELXL, G.M. Sheldrick, Acta Cryst.
(2008). A64, 112-122
;
_computing_structure_solution
;
SHELXS, G.M. Sheldrick, Acta Cryst.
(2008). A64, 112-122
;
_diffrn_ambient_temperature 293(2)
_diffrn_detector_area_resol_mean 8.3200
_diffrn_measured_fraction_theta_full 0.9979
_diffrn_measured_fraction_theta_max 0.9732
_diffrn_measurement_details
;
  1 omega  -68.00  -36.00   1.0000    1.0000
omega____ theta____ kappa____ phi______ frames
    -        0.0000  178.0000  -60.0000 32

  2 omega  -48.00  -15.00   1.0000    1.0000
omega____ theta____ kappa____ phi______ frames
    -        0.0000   77.0000 -150.0000 33

  3 omega   54.00   98.00   1.0000    1.0000
omega____ theta____ kappa____ phi______ frames
    -        0.0000   77.0000 -150.0000 44

  4 omega  -10.00   31.00   1.0000    1.0000
omega____ theta____ kappa____ phi______ frames
    -        0.0000   77.0000 -150.0000 41

  5 omega -143.00 -117.00   1.0000    1.0000
omega____ theta____ kappa____ phi______ frames
    -      -54.7289 -126.0000   90.0000 26

  6 omega -157.00  -88.00   1.0000    1.0000
omega____ theta____ kappa____ phi______ frames
    -      -54.7289  -95.0000  150.0000 69

  7 omega -152.00  -97.00   1.0000    1.0000
omega____ theta____ kappa____ phi______ frames
    -      -54.7289 -126.0000 -150.0000 55

  8 omega -140.00  -83.00   1.0000    1.0000
omega____ theta____ kappa____ phi______ frames
    -      -54.7289  -95.0000  -60.0000 57

  9 omega -130.00  -83.00   1.0000    1.0000
omega____ theta____ kappa____ phi______ frames
    -      -54.7289  -95.0000  -30.0000 47

 10 omega -149.00   -8.00   1.0000    1.0000
omega____ theta____ kappa____ phi______ frames
    -      -54.7289  -77.0000   30.0000 141

 11 omega -113.00  -81.00   1.0000    1.0000
omega____ theta____ kappa____ phi______ frames
    -      -54.7289  -95.0000 -180.0000 32

 12 omega -146.00  -82.00   1.0000    1.0000
omega____ theta____ kappa____ phi______ frames
    -      -54.7289  -95.0000   90.0000 64

 13 omega   20.00  115.00   1.0000    1.0000
omega____ theta____ kappa____ phi______ frames
    -       54.7289 -126.0000 -180.0000 95

 14 omega   40.00   70.00   1.0000    1.0000
omega____ theta____ kappa____ phi______ frames
    -      109.4577  -38.0000   60.0000 30

 15 omega   79.00  151.00   1.0000    1.0000
omega____ theta____ kappa____ phi______ frames
    -      109.4577  112.0000 -180.0000 72

 16 omega   61.00  137.00   1.0000    1.0000
omega____ theta____ kappa____ phi______ frames
    -      109.4577   77.0000  -90.0000 76

 17 omega   82.00  111.00   1.0000    1.0000
omega____ theta____ kappa____ phi______ frames
    -      109.4577 -112.0000 -180.0000 29

 18 omega   10.00   64.00   1.0000    1.0000
omega____ theta____ kappa____ phi______ frames
    -      109.4577 -112.0000 -180.0000 54

 19 omega   84.00  112.00   1.0000    1.0000
omega____ theta____ kappa____ phi______ frames
    -      109.4577  112.0000  150.0000 28

 20 omega   38.00  151.00   1.0000    1.0000
omega____ theta____ kappa____ phi______ frames
    -      109.4577  178.0000   60.0000 113

 21 omega   11.00  114.00   1.0000    1.0000
omega____ theta____ kappa____ phi______ frames
    -      109.4577 -112.0000   60.0000 103

 22 omega  107.00  155.00   1.0000    1.0000
omega____ theta____ kappa____ phi______ frames
    -      109.4577  -77.0000 -180.0000 48

 23 omega    7.00  102.00   1.0000    1.0000
omega____ theta____ kappa____ phi______ frames
    -      109.4577 -112.0000   30.0000 95

 24 omega   31.00  100.00   1.0000    1.0000
omega____ theta____ kappa____ phi______ frames
    -      109.4577  -77.0000 -180.0000 69

 25 omega   64.00  154.00   1.0000    1.0000
omega____ theta____ kappa____ phi______ frames
    -      109.4577   64.0000 -120.0000 90

 26 omega   42.00   72.00   1.0000    1.0000
omega____ theta____ kappa____ phi______ frames
    -      109.4577  -25.0000   90.0000 30

 27 omega   27.00   70.00   1.0000    1.0000
omega____ theta____ kappa____ phi______ frames
    -      109.4577  -38.0000   30.0000 43

 28 omega   44.00  157.00   1.0000    1.0000
omega____ theta____ kappa____ phi______ frames
    -      109.4577  -77.0000   60.0000 113
;
_diffrn_measurement_device_type 'SuperNova, Single source at offset, Titan'
_diffrn_measurement_method '\w scans'
_diffrn_orient_matrix_UB_11 -0.1166835000
_diffrn_orient_matrix_UB_12 0.0229012000
_diffrn_orient_matrix_UB_13 -0.0564329000
_diffrn_orient_matrix_UB_21 -0.0470054000
_diffrn_orient_matrix_UB_22 -0.1072263000
_diffrn_orient_matrix_UB_23 -0.0317733000
_diffrn_orient_matrix_UB_31 -0.0971994000
_diffrn_orient_matrix_UB_32 -0.0174407000
_diffrn_orient_matrix_UB_33 0.0778627000
_diffrn_radiation_monochromator mirror
_diffrn_radiation_type 'Cu K\a'
_diffrn_radiation_wavelength 1.5418
_diffrn_reflns_av_R_equivalents 0.0767
_diffrn_reflns_av_unetI/netI 0.0840
_diffrn_reflns_laue_measured_fraction_full 0.997
_diffrn_reflns_laue_measured_fraction_max 0.973
_diffrn_reflns_limit_h_max 8
_diffrn_reflns_limit_h_min -12
_diffrn_reflns_limit_k_max 15
_diffrn_reflns_limit_k_min -17
_diffrn_reflns_limit_l_max 18
_diffrn_reflns_limit_l_min -18
_diffrn_reflns_number 13083
_diffrn_reflns_point_group_measured_fraction_full 0.997
_diffrn_reflns_point_group_measured_fraction_max 0.973
_diffrn_reflns_theta_full 67.684
_diffrn_reflns_theta_max 70.186
_diffrn_reflns_theta_min 2.906
_diffrn_source 'SuperNova (Cu) X-ray Source'
_exptl_absorpt_coefficient_mu 9.371
_exptl_absorpt_correction_T_max 1.00000
_exptl_absorpt_correction_T_min 0.73140
_exptl_absorpt_correction_type multi-scan
_exptl_absorpt_process_details
;
CrysAlisPro, Agilent Technologies,
Version 1.171.36.32 (release 02-08-2013 CrysAlis171 .NET)
(compiled Aug  2 2013,16:46:58)
Empirical absorption correction using spherical harmonics,
 implemented in SCALE3 ABSPACK scaling algorithm.
;
_exptl_crystal_density_diffrn 1.516
_exptl_crystal_F_000 968
_exptl_crystal_size_max 0.5467
_exptl_crystal_size_mid 0.3178
_exptl_crystal_size_min 0.2225
_refine_diff_density_max 1.916
_refine_diff_density_min -2.126
_refine_diff_density_rms 0.209
_refine_ls_extinction_coef 0.0045(4)
_refine_ls_extinction_expression Fc^*^=kFc[1+0.001xFc^2^\l^3^/sin(2\q)]^-1/4^
_refine_ls_extinction_method SHELXL
_refine_ls_goodness_of_fit_ref 1.010
_refine_ls_hydrogen_treatment constr
_refine_ls_matrix_type full
_refine_ls_number_parameters 488
_refine_ls_number_reflns 7805
_refine_ls_number_restraints 132
_refine_ls_restrained_S_all 1.003
_refine_ls_R_factor_all 0.0991
_refine_ls_R_factor_gt 0.0796
_refine_ls_shift/su_max 0.023
_refine_ls_shift/su_mean 0.003
_refine_ls_structure_factor_coef Fsqd
_refine_ls_weighting_details 'w=1/[\s^2^(Fo^2^)+(0.1741P)^2^] where P=(Fo^2^+2Fc^2^)/3'
_refine_ls_weighting_scheme calc
_refine_ls_wR_factor_gt 0.2154
_refine_ls_wR_factor_ref 0.2533
_reflns_Friedel_coverage 0.000
_reflns_number_gt 5829
_reflns_number_total 7805
_reflns_threshold_expression 'I > 2\s(I)'
_cod_data_source_file c5ce00626k2.cif
_cod_data_source_block goutam5_2
_cod_depositor_comments 'Adding full bibliography for 7220380--7220385.cif.'
_cod_database_code 7220382
_chemical_oxdiff_formula 'C60 N4 S4 Ag2 P4 H58'
_reflns_odcompleteness_completeness 99.79
_reflns_odcompleteness_iscentric 1
_reflns_odcompleteness_theta 66.97
_olex2_refinement_description
;
1. Fixed Uiso
 At 1.2 times of:
  All C(H) groups
2. Uiso/Uaniso restraints and constraints
C46 \\sim C45 \\sim C44 \\sim C43 \\sim C42 \\sim C41: within 1.7A with sigma of 0.04 and sigma for terminal atoms of 0.08
C35 \\sim C40 \\sim C39 \\sim C38 \\sim C37 \\sim C36: within 1.7A with sigma of 0.04 and sigma for terminal atoms of 0.08
C13 \\sim C18 \\sim C17 \\sim C16 \\sim C15 \\sim C14: within 1.7A with sigma of 0.04 and sigma for terminal atoms of 0.08
Uanis(C45) \\sim Ueq, Uanis(C44) \\sim Ueq, Uanis(C43) \\sim Ueq, Uanis(C42) \\sim Ueq: with sigma of 0.1 and sigma for terminal atoms of 0.2
3.a Aromatic/amide H refined with riding coordinates:
 C17(H17), C14(H14), C26(H26), C2(H2), C22(H22), C16(H16), C34(H34), C9(H9),
 C21(H21), C28(H28), C27(H27), C23(H23), C37(H37), C25(H25), C30(H30), C12(H12),
  C6(H6), C42(H42), C38(H38), C46(H46), C36(H36), C18(H18), C8(H8), C3(H3),
 C20(H20), C4(H4), C33(H33), C15(H15), C31(H31), C5(H5), C11(H11), C44(H44),
 C40(H40), C32(H32), C10(H10), C39(H39), C45(H45), C43(H43)
;
_shelx_space_group_comment
;
The symmetry employed for this shelxl refinement is uniquely defined
by the following loop, which should always be used as a source of
symmetry information in preference to the above space-group names.
They are only intended as comments.
;
_shelxl_version_number 2013-4

loop_
_space_group_symop_operation_xyz
'x, y, z'
'-x, -y, -z'

loop_
_atom_site_label
_atom_site_type_symbol
_atom_site_fract_x
_atom_site_fract_y
_atom_site_fract_z
_atom_site_U_iso_or_equiv
_atom_site_adp_type
_atom_site_occupancy
_atom_site_site_symmetry_order
_atom_site_calc_flag
_atom_site_refinement_flags_posn
_atom_site_refinement_flags_adp
Ag1 Ag 0.61421(6) 0.57581(4) 0.54173(3) 0.0464(3) Uani 1 1 d . .
Ag2 Ag 0.09852(7) 0.42744(4) 0.95414(4) 0.0518(3) Uani 1 1 d . .
S2 S 0.1655(2) 0.56922(13) 1.06699(12) 0.0462(5) Uani 1 1 d . .
P1 P 0.69846(18) 0.74495(12) 0.51208(12) 0.0380(4) Uani 1 1 d . .
S1 S 0.34010(19) 0.56878(13) 0.55092(12) 0.0434(4) Uani 1 1 d . .
P2 P 0.08873(19) 0.25813(13) 0.97591(12) 0.0408(4) Uani 1 1 d . .
C1 C 0.6355(7) 0.8277(5) 0.5887(5) 0.0433(16) Uani 1 1 d . .
C35 C 0.0075(8) 0.1769(5) 0.8826(5) 0.0443(17) Uani 1 1 d . U
C17 C 1.1015(10) 0.7334(9) 0.5027(7) 0.079(3) Uani 1 1 d . U
H17 H 1.1486 0.6855 0.4890 0.094 Uiso 1 1 calc R U
C24 C 0.2159(8) 0.5260(5) 1.1641(5) 0.0422(17) Uani 1 1 d . .
C29 C -0.0076(8) 0.2122(5) 1.0708(5) 0.0419(16) Uani 1 1 d . .
C14 C 0.9606(9) 0.8754(6) 0.5436(6) 0.059(2) Uani 1 1 d . U
H14 H 0.9144 0.9238 0.5577 0.071 Uiso 1 1 calc R U
C13 C 0.8862(7) 0.7828(5) 0.5178(5) 0.0430(16) Uani 1 1 d . U
C26 C 0.3730(9) 0.4559(6) 1.2453(6) 0.055(2) Uani 1 1 d . .
H26 H 0.4489 0.4281 1.2454 0.066 Uiso 1 1 calc R U
C7 C 0.6463(8) 0.7780(5) 0.4057(5) 0.0414(16) Uani 1 1 d . .
C2 C 0.6090(9) 0.9147(6) 0.5659(5) 0.056(2) Uani 1 1 d . .
H2 H 0.6277 0.9356 0.5098 0.067 Uiso 1 1 calc R U
C19 C 0.2907(7) 0.5351(5) 0.6568(5) 0.0402(16) Uani 1 1 d . .
C22 C 0.2162(11) 0.5721(6) 0.8002(6) 0.060(2) Uani 1 1 d . .
H22 H 0.1936 0.6177 0.8400 0.072 Uiso 1 1 calc R U
C16 C 1.1731(10) 0.8245(9) 0.5281(7) 0.080(3) Uani 1 1 d . U
H16 H 1.2691 0.8384 0.5316 0.096 Uiso 1 1 calc R U
C34 C -0.1330(8) 0.1440(7) 1.0642(6) 0.061(2) Uani 1 1 d . .
H34 H -0.1682 0.1163 1.0093 0.073 Uiso 1 1 calc R U
C9 C 0.4647(12) 0.7608(8) 0.2959(7) 0.080(3) Uani 1 1 d . .
H9 H 0.3727 0.7372 0.2781 0.096 Uiso 1 1 calc R U
C21 C 0.2486(9) 0.4223(6) 0.7676(5) 0.054(2) Uani 1 1 d . .
H21 H 0.2478 0.3605 0.7838 0.065 Uiso 1 1 calc R U
C41 C 0.2542(8) 0.2290(6) 0.9929(5) 0.0473(18) Uani 1 1 d . U
C28 C 0.1484(9) 0.5318(6) 1.2428(5) 0.0509(19) Uani 1 1 d . .
H28 H 0.0695 0.5564 1.2443 0.061 Uiso 1 1 calc R U
C27 C 0.1973(10) 0.5016(6) 1.3176(5) 0.058(2) Uani 1 1 d . .
H27 H 0.1505 0.5073 1.3693 0.069 Uiso 1 1 calc R U
C23 C 0.2536(9) 0.6000(5) 0.7179(5) 0.052(2) Uani 1 1 d . .
H23 H 0.2543 0.6623 0.7030 0.063 Uiso 1 1 calc R U
C37 C -0.1063(13) 0.1628(9) 0.7410(7) 0.090(4) Uani 1 1 d . U
H37 H -0.1385 0.1914 0.6943 0.108 Uiso 1 1 calc R U
C25 C 0.3317(8) 0.4863(5) 1.1684(5) 0.0461(17) Uani 1 1 d . .
H25 H 0.3814 0.4805 1.1180 0.055 Uiso 1 1 calc R U
C30 C 0.0433(11) 0.2532(6) 1.1536(6) 0.063(2) Uani 1 1 d . .
H30 H 0.1262 0.2994 1.1590 0.075 Uiso 1 1 calc R U
C12 C 0.7360(10) 0.8320(6) 0.3498(6) 0.060(2) Uani 1 1 d . .
H12 H 0.8281 0.8555 0.3672 0.072 Uiso 1 1 calc R U
C6 C 0.6102(15) 0.7980(8) 0.6720(7) 0.086(4) Uani 1 1 d . .
H6 H 0.6300 0.7407 0.6881 0.103 Uiso 1 1 calc R U
C42 C 0.3718(9) 0.2981(9) 0.9772(7) 0.080(3) Uani 1 1 d . U
H42 H 0.3636 0.3581 0.9605 0.095 Uiso 1 1 calc R U
C38 C -0.1146(11) 0.0652(9) 0.7364(7) 0.083(3) Uani 1 1 d . U
H38 H -0.1600 0.0269 0.6884 0.100 Uiso 1 1 calc R U
C46 C 0.2681(11) 0.1404(8) 1.0227(7) 0.076(3) Uani 1 1 d . U
H46 H 0.1909 0.0940 1.0367 0.091 Uiso 1 1 calc R U
C36 C -0.0492(11) 0.2181(7) 0.8166(6) 0.076(3) Uani 1 1 d . U
H36 H -0.0494 0.2832 0.8224 0.091 Uiso 1 1 calc R U
N1 N 0.2098(8) 0.4828(5) 0.8275(4) 0.0509(16) Uani 1 1 d . .
C18 C 0.9590(9) 0.7122(6) 0.4973(6) 0.056(2) Uani 1 1 d . U
H18 H 0.9109 0.6499 0.4798 0.068 Uiso 1 1 calc R U
C8 C 0.5103(9) 0.7414(6) 0.3777(6) 0.059(2) Uani 1 1 d . .
H8 H 0.4492 0.7035 0.4140 0.070 Uiso 1 1 calc R U
C3 C 0.5542(10) 0.9702(7) 0.6279(7) 0.069(3) Uani 1 1 d . .
H3 H 0.5351 1.0281 0.6129 0.083 Uiso 1 1 calc R U
C20 C 0.2893(9) 0.4442(6) 0.6843(5) 0.0483(18) Uani 1 1 d . .
H20 H 0.3158 0.3984 0.6466 0.058 Uiso 1 1 calc R U
C4 C 0.5285(12) 0.9402(8) 0.7099(8) 0.083(3) Uani 1 1 d . .
H4 H 0.4931 0.9782 0.7511 0.099 Uiso 1 1 calc R U
C33 C -0.2059(10) 0.1171(8) 1.1397(7) 0.071(3) Uani 1 1 d . .
H33 H -0.2893 0.0714 1.1349 0.086 Uiso 1 1 calc R U
C15 C 1.1046(10) 0.8959(8) 0.5486(7) 0.072(3) Uani 1 1 d . U
H15 H 1.1542 0.9580 0.5658 0.087 Uiso 1 1 calc R U
C31 C -0.0300(12) 0.2249(7) 1.2283(7) 0.076(3) Uani 1 1 d . .
H31 H 0.0052 0.2513 1.2836 0.091 Uiso 1 1 calc R U
C5 C 0.5540(17) 0.8554(9) 0.7325(8) 0.107(5) Uani 1 1 d . .
H5 H 0.5341 0.8351 0.7887 0.129 Uiso 1 1 calc R U
C11 C 0.6897(14) 0.8518(8) 0.2669(7) 0.083(3) Uani 1 1 d . .
H11 H 0.7499 0.8896 0.2301 0.099 Uiso 1 1 calc R U
C44 C 0.5120(13) 0.1921(16) 1.0131(9) 0.123(6) Uani 1 1 d . U
H44 H 0.5992 0.1796 1.0195 0.147 Uiso 1 1 calc R U
C40 C 0.0029(11) 0.0798(7) 0.8750(7) 0.071(3) Uani 1 1 d . U
H40 H 0.0405 0.0515 0.9198 0.085 Uiso 1 1 calc R U
C32 C -0.1548(11) 0.1577(9) 1.2209(7) 0.076(3) Uani 1 1 d . .
H32 H -0.2042 0.1401 1.2709 0.092 Uiso 1 1 calc R U
C10 C 0.5545(16) 0.8146(9) 0.2412(7) 0.091(4) Uani 1 1 d . .
H10 H 0.5234 0.8260 0.1859 0.109 Uiso 1 1 calc R U
C39 C -0.0578(11) 0.0238(7) 0.8006(8) 0.078(3) Uani 1 1 d . U
H39 H -0.0593 -0.0416 0.7950 0.094 Uiso 1 1 calc R U
C45 C 0.4001(15) 0.1234(12) 1.0308(8) 0.110(4) Uani 1 1 d . U
H45 H 0.4110 0.0644 1.0486 0.133 Uiso 1 1 calc R U
N2 N 0.3085(7) 0.4645(5) 1.3207(5) 0.0571(18) Uani 1 1 d . .
C43 C 0.5010(12) 0.2793(14) 0.9861(9) 0.111(5) Uani 1 1 d . U
H43 H 0.5795 0.3255 0.9738 0.133 Uiso 1 1 calc R U

loop_
_atom_site_aniso_label
_atom_site_aniso_U_11
_atom_site_aniso_U_22
_atom_site_aniso_U_33
_atom_site_aniso_U_23
_atom_site_aniso_U_13
_atom_site_aniso_U_12
Ag1 0.0583(4) 0.0327(3) 0.0429(4) 0.0038(2) -0.0163(3) 0.0003(2)
Ag2 0.0717(5) 0.0366(4) 0.0433(4) 0.0030(3) -0.0089(3) 0.0050(3)
S2 0.0551(10) 0.0376(9) 0.0427(10) 0.0008(8) -0.0234(8) 0.0061(8)
P1 0.0412(9) 0.0277(9) 0.0407(10) -0.0007(7) -0.0099(7) 0.0007(7)
S1 0.0500(10) 0.0385(10) 0.0429(10) 0.0080(8) -0.0040(7) 0.0120(8)
P2 0.0435(10) 0.0319(9) 0.0435(10) 0.0033(8) -0.0120(8) 0.0023(7)
C1 0.041(4) 0.034(4) 0.050(4) -0.004(3) -0.014(3) 0.001(3)
C35 0.043(4) 0.042(4) 0.042(4) -0.007(3) -0.009(3) -0.001(3)
C17 0.053(5) 0.087(7) 0.099(8) -0.006(6) -0.022(5) 0.027(5)
C24 0.053(4) 0.030(3) 0.037(4) -0.006(3) -0.026(3) 0.000(3)
C29 0.046(4) 0.035(4) 0.045(4) 0.006(3) 0.000(3) 0.010(3)
C14 0.054(5) 0.043(4) 0.073(6) -0.003(4) -0.016(4) 0.001(4)
C13 0.032(3) 0.040(4) 0.052(4) 0.004(3) -0.012(3) 0.000(3)
C26 0.052(4) 0.050(5) 0.059(5) -0.005(4) -0.022(4) 0.011(4)
C7 0.051(4) 0.028(3) 0.043(4) 0.001(3) -0.007(3) 0.005(3)
C2 0.060(5) 0.057(5) 0.046(5) -0.008(4) -0.014(4) 0.007(4)
C19 0.035(3) 0.034(4) 0.048(4) 0.001(3) -0.014(3) 0.000(3)
C22 0.084(6) 0.044(5) 0.054(5) 0.001(4) 0.009(4) 0.017(4)
C16 0.044(5) 0.097(8) 0.093(8) -0.004(6) -0.021(5) 0.010(5)
C34 0.043(4) 0.065(6) 0.069(6) 0.015(5) -0.012(4) 0.001(4)
C9 0.091(7) 0.064(6) 0.083(7) -0.007(6) -0.047(6) 0.020(6)
C21 0.073(5) 0.039(4) 0.046(5) 0.004(3) 0.000(4) 0.003(4)
C41 0.040(4) 0.059(5) 0.043(4) -0.004(4) -0.011(3) 0.013(3)
C28 0.058(5) 0.050(5) 0.043(4) 0.001(3) -0.020(4) 0.010(4)
C27 0.071(6) 0.062(5) 0.041(4) 0.002(4) -0.008(4) 0.018(5)
C23 0.074(5) 0.029(4) 0.056(5) -0.001(3) 0.009(4) 0.018(4)
C37 0.104(8) 0.095(8) 0.071(7) -0.026(6) -0.044(6) 0.033(7)
C25 0.051(4) 0.047(4) 0.040(4) -0.003(3) -0.017(3) 0.015(3)
C30 0.082(6) 0.041(5) 0.061(6) -0.004(4) -0.008(5) 0.010(4)
C12 0.065(5) 0.057(5) 0.059(5) 0.004(4) -0.003(4) 0.014(4)
C6 0.143(11) 0.054(6) 0.055(6) 0.000(5) 0.017(6) 0.009(6)
C42 0.044(5) 0.109(8) 0.073(6) 0.005(6) -0.016(4) -0.007(5)
C38 0.065(6) 0.089(8) 0.087(7) -0.044(6) -0.031(5) 0.014(6)
C46 0.066(6) 0.081(7) 0.084(7) 0.006(6) -0.025(5) 0.028(5)
C36 0.099(7) 0.060(6) 0.065(6) -0.012(5) -0.040(5) 0.019(5)
N1 0.072(4) 0.036(3) 0.041(4) 0.004(3) 0.001(3) 0.004(3)
C18 0.048(4) 0.046(5) 0.074(6) 0.000(4) -0.009(4) 0.010(4)
C8 0.058(5) 0.051(5) 0.063(5) 0.003(4) -0.021(4) 0.006(4)
C3 0.067(6) 0.058(6) 0.080(7) -0.030(5) -0.019(5) 0.020(5)
C20 0.068(5) 0.038(4) 0.040(4) -0.002(3) -0.001(4) 0.015(4)
C4 0.080(7) 0.069(7) 0.088(8) -0.037(6) 0.013(6) 0.004(6)
C33 0.054(5) 0.083(7) 0.077(7) 0.021(6) 0.003(5) 0.010(5)
C15 0.052(5) 0.064(6) 0.087(7) 0.003(5) -0.018(5) -0.012(4)
C31 0.106(8) 0.066(6) 0.056(6) 0.002(5) 0.000(5) 0.020(6)
C5 0.177(15) 0.070(8) 0.065(7) 0.004(6) 0.042(8) 0.007(9)
C11 0.118(10) 0.084(8) 0.054(6) 0.016(5) 0.002(6) 0.037(7)
C44 0.053(6) 0.224(18) 0.098(10) -0.016(11) -0.014(6) 0.057(9)
C40 0.079(6) 0.046(5) 0.079(6) -0.005(5) -0.023(5) -0.001(4)
C32 0.072(6) 0.094(8) 0.070(7) 0.022(6) 0.013(5) 0.028(6)
C10 0.144(12) 0.083(8) 0.054(6) 0.004(6) -0.031(7) 0.046(8)
C39 0.072(6) 0.045(5) 0.113(8) -0.028(5) -0.024(6) 0.013(4)
C45 0.104(9) 0.151(12) 0.094(9) -0.002(8) -0.040(7) 0.071(9)
N2 0.061(4) 0.055(4) 0.054(4) 0.002(3) -0.027(3) 0.012(3)
C43 0.046(6) 0.185(15) 0.094(9) 0.015(9) -0.008(5) 0.007(8)

loop_
_atom_type_symbol
_atom_type_description
_atom_type_scat_dispersion_real
_atom_type_scat_dispersion_imag
_atom_type_scat_source
C C 0.0181 0.0091 'International Tables Vol C Tables 4.2.6.8 and 6.1.1.4'
H H 0.0000 0.0000 'International Tables Vol C Tables 4.2.6.8 and 6.1.1.4'
Ag Ag 0.1306 4.2820 'International Tables Vol C Tables 4.2.6.8 and 6.1.1.4'
N N 0.0311 0.0180 'International Tables Vol C Tables 4.2.6.8 and 6.1.1.4'
P P 0.2955 0.4335 'International Tables Vol C Tables 4.2.6.8 and 6.1.1.4'
S S 0.3331 0.5567 'International Tables Vol C Tables 4.2.6.8 and 6.1.1.4'

loop_
_exptl_crystal_face_index_h
_exptl_crystal_face_index_k
_exptl_crystal_face_index_l
_exptl_crystal_face_perp_dist
_exptl_oxdiff_crystal_face_indexfrac_h
_exptl_oxdiff_crystal_face_indexfrac_k
_exptl_oxdiff_crystal_face_indexfrac_l
_exptl_oxdiff_crystal_face_x
_exptl_oxdiff_crystal_face_y
_exptl_oxdiff_crystal_face_z
-1 9 -1 0.1442 -1.0375 9.0012 -1.0044 0.3839 -0.8845 -0.1343
4 2 -8 0.2708 3.9811 2.0365 -8.0193 0.0347 -0.1507 -1.0469
-4 0 8 0.2316 -3.9897 -0.0340 8.0175 0.0123 -0.0636 1.0126
-1 -8 -1 0.1148 -0.9647 -8.0195 -0.9890 -0.0153 0.9367 0.1566
-5 -2 -5 0.1224 -4.9863 -2.0513 -4.9793 0.8158 0.6125 0.1327
3 -9 2 0.1431 3.0350 -8.9820 1.9966 -0.6725 0.7570 0.0171
-6 0 5 0.2061 -5.9881 -0.0540 5.0248 0.4139 0.1276 0.9742
-1 1 10 0.2119 -0.9975 0.9961 10.0050 -0.4254 -0.3778 0.8586
0 0 -10 0.1864 -0.0052 -0.0042 -10.0019 0.5650 0.3185 -0.7782
5 3 5 0.0958 4.9820 3.0525 4.9784 -0.7924 -0.7197 -0.1499
-1 -9 -1 0.1148 -0.9604 -9.0207 -0.9881 -0.0388 1.0438 0.1737
1 9 1 0.1331 0.9604 9.0207 0.9881 0.0388 -1.0438 -0.1737
-4 7 -5 0.1519 -4.0264 6.9690 -4.9914 0.9111 -0.3994 -0.1188
0 -2 10 0.2148 0.0138 -1.9982 10.0037 -0.6119 -0.1042 0.8124
-5 -2 5 0.2075 -4.9811 -2.0471 5.0227 0.2509 0.2941 0.9109
0 -7 7 0.1935 0.0336 -7.0056 7.0077 -0.5598 0.5269 0.6646
0 -3 -9 0.1947 0.0082 -3.0074 -8.9990 0.4380 0.6080 -0.6490
5 -3 5 0.1445 5.0077 -2.9548 4.9838 -0.9332 -0.0769 -0.0472

loop_
_geom_angle_atom_site_label_1
_geom_angle_atom_site_label_2
_geom_angle_atom_site_label_3
_geom_angle
_geom_angle_site_symmetry_1
_geom_angle_site_symmetry_3
P1 Ag1 Ag1 131.13(5) . 2_666
P1 Ag1 S1 99.65(6) . .
P1 Ag1 S1 125.73(6) . 2_666
S1 Ag1 Ag1 58.25(5) 2_666 2_666
S1 Ag1 Ag1 53.40(4) . 2_666
S1 Ag1 S1 111.65(5) 2_666 .
N2 Ag1 Ag1 113.15(18) 2_667 2_666
N2 Ag1 P1 114.02(18) 2_667 .
N2 Ag1 S1 97.39(19) 2_667 2_666
N2 Ag1 S1 107.95(19) 2_667 .
S2 Ag2 S2 97.58(6) . 2_567
P2 Ag2 S2 102.97(6) . 2_567
P2 Ag2 S2 127.49(6) . .
N1 Ag2 S2 104.40(17) . .
N1 Ag2 S2 107.33(19) . 2_567
N1 Ag2 P2 114.29(17) . .
Ag2 S2 Ag2 82.42(6) . 2_567
C24 S2 Ag2 117.7(3) . 2_567
C24 S2 Ag2 107.7(2) . .
C1 P1 Ag1 113.2(2) . .
C13 P1 Ag1 112.6(3) . .
C13 P1 C1 106.3(3) . .
C7 P1 Ag1 115.4(2) . .
C7 P1 C1 102.6(3) . .
C7 P1 C13 105.7(3) . .
Ag1 S1 Ag1 68.35(5) 2_666 .
C19 S1 Ag1 110.1(2) . 2_666
C19 S1 Ag1 107.0(2) . .
C35 P2 Ag2 113.1(3) . .
C29 P2 Ag2 114.6(2) . .
C29 P2 C35 104.8(4) . .
C41 P2 Ag2 115.1(3) . .
C41 P2 C35 104.6(4) . .
C41 P2 C29 103.4(4) . .
C2 C1 P1 123.9(6) . .
C6 C1 P1 116.0(7) . .
C6 C1 C2 120.1(8) . .
C36 C35 P2 116.4(6) . .
C36 C35 C40 119.5(8) . .
C40 C35 P2 124.0(7) . .
C16 C17 C18 120.1(10) . .
C28 C24 S2 123.0(6) . .
C28 C24 C25 115.3(7) . .
C25 C24 S2 121.6(6) . .
C34 C29 P2 123.4(6) . .
C34 C29 C30 119.1(8) . .
C30 C29 P2 117.3(6) . .
C13 C14 C15 120.1(9) . .
C14 C13 P1 124.8(6) . .
C14 C13 C18 118.3(7) . .
C18 C13 P1 116.8(6) . .
N2 C26 C25 122.5(8) . .
C12 C7 P1 123.8(6) . .
C12 C7 C8 118.8(8) . .
C8 C7 P1 117.3(6) . .
C1 C2 C3 119.4(9) . .
C23 C19 S1 120.9(6) . .
C20 C19 S1 122.4(6) . .
C20 C19 C23 116.7(7) . .
N1 C22 C23 124.5(8) . .
C17 C16 C15 120.5(9) . .
C29 C34 C33 120.2(9) . .
C10 C9 C8 120.2(10) . .
N1 C21 C20 125.4(8) . .
C42 C41 P2 118.0(7) . .
C42 C41 C46 119.0(9) . .
C46 C41 P2 123.0(7) . .
C27 C28 C24 120.3(8) . .
N2 C27 C28 123.6(8) . .
C22 C23 C19 119.8(7) . .
C38 C37 C36 119.0(11) . .
C26 C25 C24 121.1(8) . .
C31 C30 C29 120.0(9) . .
C7 C12 C11 120.8(9) . .
C1 C6 C5 118.9(11) . .
C41 C42 C43 120.9(13) . .
C39 C38 C37 121.0(9) . .
C45 C46 C41 118.6(12) . .
C35 C36 C37 120.3(10) . .
C22 N1 Ag2 123.2(6) . .
C21 N1 Ag2 121.4(5) . .
C21 N1 C22 114.2(7) . .
C17 C18 C13 121.0(9) . .
C7 C8 C9 120.4(9) . .
C4 C3 C2 120.3(10) . .
C21 C20 C19 119.4(8) . .
C5 C4 C3 120.6(10) . .
C32 C33 C34 120.3(9) . .
C16 C15 C14 120.0(9) . .
C32 C31 C30 120.4(10) . .
C4 C5 C6 120.6(10) . .
C10 C11 C12 118.9(11) . .
C45 C44 C43 121.9(12) . .
C35 C40 C39 120.2(9) . .
C33 C32 C31 120.0(10) . .
C11 C10 C9 120.8(10) . .
C38 C39 C40 119.6(9) . .
C44 C45 C46 120.4(14) . .
C26 N2 Ag1 123.9(5) . 2_667
C27 N2 Ag1 118.9(6) . 2_667
C27 N2 C26 117.1(7) . .
C44 C43 C42 119.0(13) . .

loop_
_geom_bond_atom_site_label_1
_geom_bond_atom_site_label_2
_geom_bond_distance
_geom_bond_site_symmetry_2
Ag1 Ag1 2.9657(10) 2_666
Ag1 P1 2.4421(18) .
Ag1 S1 2.713(2) .
Ag1 S1 2.5615(19) 2_666
Ag1 N2 2.369(7) 2_667
Ag2 S2 2.654(2) 2_567
Ag2 S2 2.5347(19) .
Ag2 P2 2.4414(18) .
Ag2 N1 2.330(6) .
S2 Ag2 2.654(2) 2_567
S2 C24 1.747(7) .
P1 C1 1.830(8) .
P1 C13 1.821(7) .
P1 C7 1.816(7) .
S1 Ag1 2.5616(19) 2_666
S1 C19 1.758(7) .
P2 C35 1.832(7) .
P2 C29 1.821(7) .
P2 C41 1.807(8) .
C1 C2 1.390(11) .
C1 C6 1.373(12) .
C35 C36 1.371(12) .
C35 C40 1.375(12) .
C17 C16 1.362(15) .
C17 C18 1.381(12) .
C24 C28 1.391(11) .
C24 C25 1.399(10) .
C29 C34 1.394(11) .
C29 C30 1.395(11) .
C14 C13 1.390(10) .
C14 C15 1.395(12) .
C13 C18 1.395(11) .
C26 C25 1.364(10) .
C26 N2 1.338(11) .
C7 C12 1.382(11) .
C7 C8 1.385(11) .
C2 C3 1.394(12) .
C19 C23 1.388(10) .
C19 C20 1.386(10) .
C22 C23 1.371(11) .
C22 N1 1.354(10) .
C16 C15 1.376(15) .
C34 C33 1.397(12) .
C9 C8 1.385(13) .
C9 C10 1.368(17) .
C21 N1 1.341(10) .
C21 C20 1.371(11) .
C41 C42 1.382(12) .
C41 C46 1.406(13) .
C28 C27 1.365(11) .
C27 N2 1.334(11) .
C37 C38 1.375(16) .
C37 C36 1.392(13) .
C30 C31 1.393(13) .
C12 C11 1.404(13) .
C6 C5 1.404(16) .
C42 C43 1.379(16) .
C38 C39 1.353(15) .
C46 C45 1.394(15) .
C3 C4 1.355(15) .
C4 C5 1.357(17) .
C33 C32 1.373(14) .
C31 C32 1.384(15) .
C11 C10 1.370(17) .
C44 C45 1.35(2) .
C44 C43 1.36(2) .
C40 C39 1.392(13) .
N2 Ag1 2.369(7) 2_667
